data_4061906
_journal_name_full Organometallics
_journal_year 2003
_chemical_formula_sum 'C35 H42 B N6 Rh'
_chemical_formula_weight 660.47
_space_group_IT_number 2
_symmetry_cell_setting triclinic
_symmetry_space_group_name_Hall '-P 1'
_symmetry_space_group_name_H-M 'P -1'
_cell_angle_alpha 65.288(7)
_cell_angle_beta 76.741(7)
_cell_angle_gamma 79.880(6)
_cell_formula_units_Z 2
_cell_length_a 9.9159(7)
_cell_length_b 12.7807(8)
_cell_length_c 13.8793(12)
_cell_measurement_temperature 100(2)
_cell_volume 1548.9(2)
_diffrn_ambient_temperature 100(2)
_exptl_crystal_density_diffrn 1.416
_cod_depositor_comments
;
The following automatic conversions were performed:
'_symmetry_cell_setting' value 'Triclinic' changed to 'triclinic'
according to '/home/saulius/struct/CIF-dictionaries/cif_core.dic'
dictionary named 'cif_core.dic' version 2.4.1 from 2010-06-29.

Automatic conversion script
Id: cif_fix_enum 1527 2010-12-29 10:47:43Z saulius 
;
_cod_database_code 4061906

loop_
_symmetry_equiv_pos_as_xyz
'x, y, z'
'-x, -y, -z'

loop_
_atom_site_label
_atom_site_type_symbol
_atom_site_fract_x
_atom_site_fract_y
_atom_site_fract_z
_atom_site_U_iso_or_equiv
_atom_site_adp_type
_atom_site_occupancy
_atom_site_calc_flag
_atom_site_refinement_flags
_atom_site_disorder_assembly
_atom_site_disorder_group
Rh1 Rh 0.193362(14) -0.244759(12) 0.247983(11) 0.01390(5) Uani 1 d . . .
N1 N 0.23864(15) -0.39743(13) 0.10033(12) 0.0162(3) Uani 1 d . . .
N2 N 0.25652(15) -0.50982(13) 0.17139(12) 0.0168(3) Uani 1 d . . .
N3 N 0.44370(14) -0.36209(13) 0.15776(11) 0.0149(3) Uani 1 d . . .
N4 N 0.39779(15) -0.32232(13) 0.23813(12) 0.0158(3) Uani 1 d . . .
N5 N 0.32302(15) -0.19241(13) 0.02090(11) 0.0165(3) Uani 1 d . . .
N6 N 0.27099(14) -0.13747(13) 0.09060(11) 0.0152(3) Uani 1 d . . .
C1 C 0.0733(2) -0.2663(2) -0.02296(18) 0.0263(5) Uani 1 d . . .
H1A H 0.059(3) -0.205(2) 0.001(2) 0.047(8) Uiso 1 d . . .
H1B H -0.015(3) -0.276(2) -0.0393(18) 0.033(6) Uiso 1 d . . .
H1C H 0.144(2) -0.243(2) -0.0890(19) 0.029(6) Uiso 1 d . . .
C2 C 0.11958(18) -0.37894(17) 0.06036(15) 0.0195(4) Uani 1 d . . .
C3 C 0.05630(19) -0.48014(18) 0.10849(15) 0.0211(4) Uani 1 d . . .
H3A H -0.027(2) -0.4909(19) 0.0944(17) 0.027(6) Uiso 1 d . . .
C4 C 0.14547(18) -0.55978(17) 0.17682(14) 0.0171(4) Uani 1 d . . .
C5 C 0.13383(19) -0.68324(17) 0.24473(14) 0.0191(4) Uani 1 d . . .
C6 C 0.0121(2) -0.73534(19) 0.26265(16) 0.0242(4) Uani 1 d . . .
H6A H -0.064(2) -0.6882(19) 0.2309(17) 0.025(6) Uiso 1 d . . .
C7 C 0.0047(2) -0.8530(2) 0.32455(17) 0.0293(5) Uani 1 d . . .
H7A H -0.081(3) -0.887(2) 0.3361(19) 0.039(7) Uiso 1 d . . .
C8 C 0.1172(2) -0.9208(2) 0.36946(17) 0.0283(5) Uani 1 d . . .
H8A H 0.114(2) -1.004(2) 0.4118(18) 0.028(6) Uiso 1 d . . .
C9 C 0.2377(2) -0.86992(19) 0.35322(17) 0.0288(5) Uani 1 d . . .
H9A H 0.320(3) -0.920(2) 0.3839(19) 0.037(7) Uiso 1 d . . .
C10 C 0.2457(2) -0.75305(18) 0.29134(16) 0.0235(4) Uani 1 d . . .
H10A H 0.330(2) -0.719(2) 0.2794(18) 0.029(6) Uiso 1 d . . .
C11 C 0.6404(2) -0.48700(19) 0.10025(17) 0.0239(4) Uani 1 d . . .
H11A H 0.580(3) -0.537(2) 0.100(2) 0.043(7) Uiso 1 d . . .
H11B H 0.715(3) -0.540(2) 0.133(2) 0.042(7) Uiso 1 d . . .
H11C H 0.673(3) -0.434(2) 0.028(2) 0.041(7) Uiso 1 d . . .
C12 C 0.56861(17) -0.42409(16) 0.17012(15) 0.0177(4) Uani 1 d . . .
C13 C 0.60726(18) -0.42031(17) 0.25785(15) 0.0195(4) Uani 1 d . . .
H13A H 0.691(2) -0.4565(19) 0.2851(17) 0.026(6) Uiso 1 d . . .
C14 C 0.49925(17) -0.35377(15) 0.29791(14) 0.0159(4) Uani 1 d . . .
C15 C 0.49389(18) -0.31762(16) 0.38675(14) 0.0172(4) Uani 1 d . . .
C16 C 0.57623(19) -0.38128(17) 0.46582(15) 0.0193(4) Uani 1 d . . .
H16A H 0.631(2) -0.449(2) 0.4610(17) 0.025(6) Uiso 1 d . . .
C17 C 0.5727(2) -0.35079(18) 0.55115(16) 0.0240(4) Uani 1 d . . .
H17A H 0.630(2) -0.398(2) 0.6046(19) 0.031(6) Uiso 1 d . . .
C18 C 0.4865(2) -0.2563(2) 0.55972(18) 0.0280(5) Uani 1 d . . .
H18A H 0.485(3) -0.235(2) 0.619(2) 0.041(7) Uiso 1 d . . .
C19 C 0.4051(2) -0.1910(2) 0.48131(18) 0.0296(5) Uani 1 d . . .
H19A H 0.348(3) -0.126(2) 0.4879(19) 0.038(7) Uiso 1 d . . .
C20 C 0.4101(2) -0.22042(17) 0.39486(16) 0.0239(4) Uani 1 d . . .
H20A H 0.351(2) -0.1728(19) 0.3402(17) 0.027(6) Uiso 1 d . . .
C21 C 0.3599(3) -0.0430(2) -0.27911(18) 0.0360(6) Uani 1 d . . .
H21A H 0.398(3) -0.065(2) -0.343(2) 0.040(7) Uiso 1 d . . .
H21B H 0.390(3) 0.032(3) -0.295(2) 0.059(9) Uiso 1 d . . .
H21C H 0.254(3) -0.033(3) -0.272(2) 0.067(9) Uiso 1 d . . .
C22 C 0.4075(2) -0.1375(2) -0.17875(16) 0.0289(5) Uani 1 d . . .
H22A H 0.378(3) -0.216(2) -0.1663(19) 0.035(7) Uiso 1 d . . .
H22B H 0.506(3) -0.153(2) -0.186(2) 0.045(7) Uiso 1 d . . .
C23 C 0.35171(19) -0.11009(17) -0.08078(14) 0.0216(4) Uani 1 d . . .
C24 C 0.3203(2) -0.00311(18) -0.07533(15) 0.0235(4) Uani 1 d . . .
H24A H 0.331(2) 0.072(2) -0.1315(19) 0.032(6) Uiso 1 d . . .
C25 C 0.27108(18) -0.02334(16) 0.03373(14) 0.0189(4) Uani 1 d . . .
C26 C 0.2302(2) 0.06084(17) 0.08664(16) 0.0216(4) Uani 1 d . . .
H26A H 0.263(2) 0.027(2) 0.1552(19) 0.031(6) Uiso 1 d . . .
H26B H 0.131(3) 0.078(2) 0.0977(18) 0.032(6) Uiso 1 d . . .
C27 C 0.2960(2) 0.17457(19) 0.02116(18) 0.0274(5) Uani 1 d . . .
H27A H 0.274(2) 0.230(2) 0.0626(18) 0.030(6) Uiso 1 d . . .
H27B H 0.260(2) 0.2173(19) -0.0454(18) 0.028(6) Uiso 1 d . . .
H27C H 0.398(3) 0.160(2) 0.0039(19) 0.033(6) Uiso 1 d . . .
C31 C 0.0494(2) -0.28081(19) 0.47634(15) 0.0238(4) Uani 1 d . . .
H31A H 0.109(2) -0.2444(19) 0.4939(17) 0.025(6) Uiso 1 d . . .
H31B H -0.004(2) -0.3308(19) 0.5421(18) 0.027(6) Uiso 1 d . . .
C32 C 0.14150(19) -0.34921(16) 0.41638(14) 0.0188(4) Uani 1 d . . .
H32A H 0.229(2) -0.3795(18) 0.4410(17) 0.024(6) Uiso 1 d . . .
C33 C 0.09526(18) -0.39646(16) 0.35705(14) 0.0167(4) Uani 1 d . . .
H33A H 0.156(2) -0.4561(17) 0.3384(15) 0.012(5) Uiso 1 d . . .
C34 C -0.05668(19) -0.38999(18) 0.34963(15) 0.0197(4) Uani 1 d . . .
H34A H -0.114(2) -0.3919(18) 0.4175(17) 0.018(5) Uiso 1 d . . .
H34B H -0.069(2) -0.462(2) 0.3443(17) 0.023(6) Uiso 1 d . . .
C35 C -0.10079(19) -0.28341(17) 0.25297(15) 0.0199(4) Uani 1 d . . .
H35A H -0.090(2) -0.307(2) 0.1933(19) 0.028(6) Uiso 1 d . . .
H35B H -0.197(2) -0.2568(19) 0.2702(18) 0.029(6) Uiso 1 d . . .
C36 C -0.01413(17) -0.18340(16) 0.21830(15) 0.0171(4) Uani 1 d . . .
H36A H -0.0032(19) -0.1341(16) 0.1439(15) 0.011(5) Uiso 1 d . . .
C37 C 0.01214(18) -0.14093(17) 0.28854(15) 0.0182(4) Uani 1 d . . .
H37A H 0.038(2) -0.069(2) 0.2623(17) 0.022(6) Uiso 1 d . . .
C38 C -0.0495(2) -0.18734(18) 0.40808(15) 0.0220(4) Uani 1 d . . .
H38A H -0.141(2) -0.2176(18) 0.4189(16) 0.019(5) Uiso 1 d . . .
H38B H -0.072(2) -0.125(2) 0.4318(17) 0.022(6) Uiso 1 d . . .
B1 B 0.3654(2) -0.32495(18) 0.06224(16) 0.0164(4) Uani 1 d . . .
H10B H 0.438(2) -0.3432(17) -0.0044(15) 0.015(5) Uiso 1 d . . .

loop_
_atom_site_aniso_label
_atom_site_aniso_U_11
_atom_site_aniso_U_22
_atom_site_aniso_U_33
_atom_site_aniso_U_23
_atom_site_aniso_U_13
_atom_site_aniso_U_12
Rh1 0.01233(7) 0.01371(8) 0.01331(7) -0.00319(5) -0.00206(5) -0.00108(5)
N1 0.0143(7) 0.0178(8) 0.0176(7) -0.0078(6) -0.0046(6) 0.0001(6)
N2 0.0146(7) 0.0190(8) 0.0186(7) -0.0090(6) -0.0029(6) -0.0018(6)
N3 0.0124(7) 0.0153(8) 0.0170(7) -0.0065(6) -0.0011(6) -0.0023(6)
N4 0.0146(7) 0.0163(8) 0.0156(7) -0.0046(6) -0.0028(6) -0.0031(6)
N5 0.0132(7) 0.0199(8) 0.0146(7) -0.0056(6) -0.0017(6) -0.0010(6)
N6 0.0131(7) 0.0156(7) 0.0143(7) -0.0042(6) -0.0012(5) -0.0002(6)
C1 0.0231(10) 0.0286(12) 0.0298(11) -0.0116(10) -0.0130(9) 0.0025(8)
C2 0.0147(8) 0.0278(11) 0.0203(9) -0.0148(8) -0.0037(7) 0.0018(7)
C3 0.0146(9) 0.0307(11) 0.0241(9) -0.0165(9) -0.0047(7) -0.0012(7)
C4 0.0149(8) 0.0243(10) 0.0176(8) -0.0139(8) -0.0006(7) -0.0036(7)
C5 0.0185(9) 0.0268(10) 0.0163(8) -0.0137(8) 0.0014(7) -0.0054(7)
C6 0.0209(10) 0.0318(11) 0.0266(10) -0.0169(9) -0.0026(8) -0.0075(8)
C7 0.0290(11) 0.0357(13) 0.0302(11) -0.0178(10) 0.0018(9) -0.0169(9)
C8 0.0361(12) 0.0255(11) 0.0245(10) -0.0118(9) 0.0023(9) -0.0108(9)
C9 0.0275(11) 0.0287(11) 0.0269(10) -0.0081(9) -0.0022(9) -0.0047(9)
C10 0.0204(9) 0.0271(11) 0.0246(10) -0.0119(9) 0.0002(8) -0.0072(8)
C11 0.0180(9) 0.0259(11) 0.0296(11) -0.0148(9) -0.0036(8) 0.0029(8)
C12 0.0118(8) 0.0164(9) 0.0226(9) -0.0061(8) -0.0011(7) -0.0025(7)
C13 0.0135(8) 0.0194(9) 0.0238(9) -0.0060(8) -0.0044(7) -0.0023(7)
C14 0.0140(8) 0.0136(9) 0.0184(8) -0.0029(7) -0.0047(7) -0.0034(6)
C15 0.0163(8) 0.0173(9) 0.0177(8) -0.0045(7) -0.0048(7) -0.0049(7)
C16 0.0155(8) 0.0196(10) 0.0218(9) -0.0061(8) -0.0045(7) -0.0029(7)
C17 0.0213(9) 0.0278(11) 0.0233(9) -0.0074(9) -0.0094(8) -0.0026(8)
C18 0.0325(11) 0.0298(12) 0.0290(11) -0.0152(10) -0.0133(9) -0.0012(9)
C19 0.0338(12) 0.0253(11) 0.0374(12) -0.0179(10) -0.0145(9) 0.0036(9)
C20 0.0268(10) 0.0196(10) 0.0281(10) -0.0084(9) -0.0148(8) 0.0014(8)
C21 0.0500(15) 0.0358(14) 0.0183(10) -0.0085(10) -0.0065(10) 0.0006(11)
C22 0.0290(11) 0.0343(13) 0.0180(9) -0.0091(9) -0.0010(8) 0.0039(9)
C23 0.0182(9) 0.0256(10) 0.0158(8) -0.0046(8) -0.0019(7) 0.0004(7)
C24 0.0236(10) 0.0215(10) 0.0173(9) -0.0017(8) -0.0008(7) -0.0005(8)
C25 0.0147(8) 0.0173(9) 0.0197(9) -0.0030(7) -0.0032(7) 0.0002(7)
C26 0.0242(10) 0.0164(9) 0.0208(9) -0.0046(8) -0.0041(8) -0.0003(7)
C27 0.0262(11) 0.0225(11) 0.0317(11) -0.0071(10) -0.0052(9) -0.0064(8)
C31 0.0278(10) 0.0277(11) 0.0151(9) -0.0083(8) -0.0012(8) -0.0045(8)
C32 0.0199(9) 0.0180(9) 0.0123(8) -0.0006(7) -0.0013(7) -0.0024(7)
C33 0.0166(9) 0.0136(9) 0.0152(8) -0.0021(7) -0.0001(7) -0.0023(7)
C34 0.0181(9) 0.0185(10) 0.0211(9) -0.0062(8) -0.0009(7) -0.0054(7)
C35 0.0153(9) 0.0229(10) 0.0215(9) -0.0090(8) -0.0023(7) -0.0023(7)
C36 0.0109(8) 0.0157(9) 0.0183(9) -0.0012(7) -0.0027(7) 0.0007(6)
C37 0.0149(8) 0.0138(9) 0.0227(9) -0.0066(8) 0.0001(7) 0.0003(7)
C38 0.0246(10) 0.0202(10) 0.0206(9) -0.0107(8) 0.0018(7) -0.0014(8)
B1 0.0150(9) 0.0181(10) 0.0165(9) -0.0070(8) -0.0029(7) -0.0015(8)

loop_
_geom_bond_atom_site_label_1
_geom_bond_atom_site_label_2
_geom_bond_distance
_geom_bond_site_symmetry_2
_geom_bond_publ_flag
Rh1 N6 2.0831(14) . ?
Rh1 N4 2.0953(15) . ?
Rh1 C33 2.1284(17) . ?
Rh1 C36 2.1377(17) . ?
Rh1 C32 2.1425(17) . ?
Rh1 C37 2.1516(18) . ?
N1 C2 1.360(2) . ?
N1 N2 1.369(2) . ?
N1 B1 1.553(2) . ?
N2 C4 1.340(2) . ?
N3 C12 1.353(2) . ?
N3 N4 1.367(2) . ?
N3 B1 1.550(2) . ?
N4 C14 1.351(2) . ?
N5 C23 1.363(2) . ?
N5 N6 1.381(2) . ?
N5 B1 1.557(3) . ?
N6 C25 1.337(2) . ?
C1 C2 1.496(3) . ?
C2 C3 1.372(3) . ?
C3 C4 1.407(3) . ?
C4 C5 1.470(3) . ?
C5 C10 1.394(3) . ?
C5 C6 1.403(2) . ?
C6 C7 1.391(3) . ?
C7 C8 1.383(3) . ?
C8 C9 1.389(3) . ?
C9 C10 1.383(3) . ?
C11 C12 1.493(3) . ?
C12 C13 1.379(3) . ?
C13 C14 1.408(3) . ?
C14 C15 1.475(3) . ?
C15 C20 1.399(3) . ?
C15 C16 1.401(2) . ?
C16 C17 1.385(3) . ?
C17 C18 1.384(3) . ?
C18 C19 1.392(3) . ?
C19 C20 1.388(3) . ?
C21 C22 1.522(3) . ?
C22 C23 1.504(3) . ?
C23 C24 1.378(3) . ?
C24 C25 1.405(3) . ?
C25 C26 1.494(3) . ?
C26 C27 1.524(3) . ?
C31 C32 1.507(3) . ?
C31 C38 1.535(3) . ?
C32 C33 1.392(3) . ?
C33 C34 1.519(2) . ?
C34 C35 1.542(3) . ?
C35 C36 1.512(3) . ?
C36 C37 1.386(3) . ?
C37 C38 1.522(3) . ?
